data_7057416
loop_
_publ_author_name
'Lobana, Tarlok S.'
'Aulakh, Jaspreet K.'
'Sood, Heena'
'Arora, Daljit S.'
'Garcia-Santos, Isabel'
'Kaur, Manpreet'
'Duff, Courtney E.'
'Jasinski, Jerry P.'

_publ_section_title
;
 Synthesis, structures and antimicrobial activity of copper derivatives of
 N-substituted imidazolidine-2-thiones: unusual bio-activity against
 Staphylococcus epidermidis and Enterococcus faecalis
;
_journal_issue 12
_journal_name_full 'New Journal of Chemistry'
_journal_page_first 9886
_journal_paper_doi 10.1039/C8NJ00206A
_journal_volume 42
_journal_year 2018
_chemical_formula_moiety 'C48 H54 Cu2 I2 N4 P2 S2'
_chemical_formula_sum 'C48 H54 Cu2 I2 N4 P2 S2'
_chemical_formula_weight 1193.89
_space_group_crystal_system triclinic
_space_group_IT_number 2
_space_group_name_Hall '-P 1'
_space_group_name_H-M_alt 'P -1'
_symmetry_space_group_name_Hall '-P 1'
_symmetry_space_group_name_H-M 'P -1'
_atom_sites_solution_hydrogens geom
_atom_sites_solution_primary direct
_audit_creation_date 2015-07-16
_audit_creation_method
;
Olex2 1.2
(compiled 2015.01.26 svn.r3150 for OlexSys, GUI svn.r4998)
;
_audit_update_record
;
2018-01-05 deposited with the CCDC.
2018-04-17 downloaded from the CCDC.
;
_cell_angle_alpha 79.580(7)
_cell_angle_beta 72.802(9)
_cell_angle_gamma 70.907(9)
_cell_formula_units_Z 1
_cell_length_a 9.6418(12)
_cell_length_b 10.5247(8)
_cell_length_c 13.4048(12)
_cell_measurement_reflns_used 5085
_cell_measurement_temperature 173(2)
_cell_measurement_theta_max 32.4760
_cell_measurement_theta_min 3.6270
_cell_volume 1222.6(2)
_computing_cell_refinement
;
CrysAlisPro, Agilent Technologies,
Version 1.171.37.34 (release 22-05-2014 CrysAlis171 .NET)
(compiled May 22 2014,16:03:01)
;
_computing_data_collection
;
CrysAlisPro, Agilent Technologies,
Version 1.171.37.34 (release 22-05-2014 CrysAlis171 .NET)
(compiled May 22 2014,16:03:01)
;
_computing_data_reduction
;
CrysAlisPro, Agilent Technologies,
Version 1.171.37.34 (release 22-05-2014 CrysAlis171 .NET)
(compiled May 22 2014,16:03:01)
;
_computing_molecular_graphics 'Olex2 (Dolomanov et al., 2009)'
_computing_publication_material 'Olex2 (Dolomanov et al., 2009)'
_computing_structure_refinement 'ShelXL (Sheldrick, 2008)'
_computing_structure_solution
;
Superflip (Palatinus & Chapuis, 2007;Palatinus & van der Lee, 2008;
Palatinus et al., 2012)
;
_diffrn_ambient_temperature 173(2)
_diffrn_detector 'CCD plate'
_diffrn_detector_area_resol_mean 16.0416
_diffrn_detector_type Eos
_diffrn_measured_fraction_theta_full 0.994
_diffrn_measured_fraction_theta_max 0.885
_diffrn_measurement_details
;
#__ type_ start__ end____ width___ exp.time_
  1 omega  -41.00   -8.00   1.0000    1.0000
omega____ theta____ kappa____ phi______ frames
    -      -23.8050   57.0000   30.0000 33

#__ type_ start__ end____ width___ exp.time_
  2 omega  -41.00   42.00   1.0000    1.0000
omega____ theta____ kappa____ phi______ frames
    -       25.9925  -49.0000   -2.0000 83

#__ type_ start__ end____ width___ exp.time_
  3 omega   39.00   65.00   1.0000    1.0000
omega____ theta____ kappa____ phi______ frames
    -       25.9925  -99.0000   60.0000 26

#__ type_ start__ end____ width___ exp.time_
  4 omega  -15.00   64.00   1.0000    1.0000
omega____ theta____ kappa____ phi______ frames
    -       25.9925  -99.0000 -120.0000 79

#__ type_ start__ end____ width___ exp.time_
  5 omega   61.00   99.00   1.0000    1.0000
omega____ theta____ kappa____ phi______ frames
    -       25.9925 -178.0000 -150.0000 38

#__ type_ start__ end____ width___ exp.time_
  6 omega  -31.00   91.00   1.0000    1.0000
omega____ theta____ kappa____ phi______ frames
    -       25.9925    0.0000 -150.0000 122

#__ type_ start__ end____ width___ exp.time_
  7 omega  -40.00    1.00   1.0000    1.0000
omega____ theta____ kappa____ phi______ frames
    -      -23.8050  -77.0000  -90.0000 41

#__ type_ start__ end____ width___ exp.time_
  8 omega  -30.00   -4.00   1.0000    1.0000
omega____ theta____ kappa____ phi______ frames
    -      -23.8050  -77.0000  120.0000 26
;
_diffrn_measurement_device 'four-circle diffractometer'
_diffrn_measurement_device_type 'Agilent, Eos, Gemini'
_diffrn_measurement_method '\w scans'
_diffrn_orient_matrix_UB_11 -0.0713240000
_diffrn_orient_matrix_UB_12 0.0125303000
_diffrn_orient_matrix_UB_13 -0.0107029000
_diffrn_orient_matrix_UB_21 0.0312090000
_diffrn_orient_matrix_UB_22 -0.0545193000
_diffrn_orient_matrix_UB_23 -0.0319629000
_diffrn_orient_matrix_UB_31 -0.0204674000
_diffrn_orient_matrix_UB_32 -0.0447379000
_diffrn_orient_matrix_UB_33 0.0442589000
_diffrn_radiation_monochromator graphite
_diffrn_radiation_probe x-ray
_diffrn_radiation_type MoK\a
_diffrn_radiation_wavelength 0.71073
_diffrn_reflns_av_R_equivalents 0.0306
_diffrn_reflns_av_unetI/netI 0.0466
_diffrn_reflns_Laue_measured_fraction_full 0.994
_diffrn_reflns_Laue_measured_fraction_max 0.885
_diffrn_reflns_limit_h_max 13
_diffrn_reflns_limit_h_min -14
_diffrn_reflns_limit_k_max 15
_diffrn_reflns_limit_k_min -16
_diffrn_reflns_limit_l_max 20
_diffrn_reflns_limit_l_min -18
_diffrn_reflns_number 14548
_diffrn_reflns_point_group_measured_fraction_full 0.994
_diffrn_reflns_point_group_measured_fraction_max 0.885
_diffrn_reflns_theta_full 26.000
_diffrn_reflns_theta_max 32.853
_diffrn_reflns_theta_min 3.435
_diffrn_source 'Enhance (Mo) X-ray Source'
_exptl_absorpt_coefficient_mu 2.320
_exptl_absorpt_correction_T_max 1.00000
_exptl_absorpt_correction_T_min 0.78303
_exptl_absorpt_correction_type multi-scan
_exptl_absorpt_process_details
;
CrysAlisPro, Agilent Technologies,
Version 1.171.37.34 (release 22-05-2014 CrysAlis171 .NET)
(compiled May 22 2014,16:03:01)
Empirical absorption correction using spherical harmonics,
 implemented in SCALE3 ABSPACK scaling algorithm.
;
_exptl_crystal_colour colourless
_exptl_crystal_colour_primary colourless
_exptl_crystal_density_diffrn 1.622
_exptl_crystal_description prism
_exptl_crystal_F_000 596
_exptl_crystal_size_max 0.43
_exptl_crystal_size_mid 0.33
_exptl_crystal_size_min 0.29
_refine_diff_density_max 0.738
_refine_diff_density_min -0.710
_refine_diff_density_rms 0.089
_refine_ls_extinction_coef 0.0102(6)
_refine_ls_extinction_expression Fc^*^=kFc[1+0.001xFc^2^\l^3^/sin(2\q)]^-1/4^
_refine_ls_extinction_method SHELXL
_refine_ls_goodness_of_fit_ref 1.038
_refine_ls_hydrogen_treatment constr
_refine_ls_matrix_type full
_refine_ls_number_parameters 273
_refine_ls_number_reflns 8056
_refine_ls_number_restraints 0
_refine_ls_restrained_S_all 1.038
_refine_ls_R_factor_all 0.0487
_refine_ls_R_factor_gt 0.0343
_refine_ls_shift/su_max 0.001
_refine_ls_shift/su_mean 0.000
_refine_ls_structure_factor_coef Fsqd
_refine_ls_weighting_details 'w=1/[\s^2^(Fo^2^)+(0.0321P)^2^+0.1321P] where P=(Fo^2^+2Fc^2^)/3'
_refine_ls_weighting_scheme calc
_refine_ls_wR_factor_gt 0.0748
_refine_ls_wR_factor_ref 0.0832
_reflns_Friedel_coverage 0.000
_reflns_number_gt 6449
_reflns_number_total 8056
_reflns_threshold_expression 'I > 2\s(I)'
_cod_data_source_file c8nj00206a2.cif
_cod_data_source_block tsl-436
_cod_depositor_comments 'Adding full bibliography for 7057409--7057420.cif.'
_cod_database_code 7057416
_shelxl_version_number 2014/6
_chemical_oxdiff_formula 'C30 H39 N4 S2 P I Cu'
_chemical_oxdiff_usercomment 'Lobana's TSL-436'
_shelx_space_group_comment
;
The symmetry employed for this shelxl refinement is uniquely defined
by the following loop, which should always be used as a source of
symmetry information in preference to the above space-group names.
They are only intended as comments.
;
_reflns_odcompleteness_completeness 99.85
_reflns_odcompleteness_iscentric 1
_reflns_odcompleteness_theta 30.44
_olex2_refinement_description
;
1. Fixed Uiso
 At 1.2 times of:
  All C(H) groups, All C(H,H) groups, All N(H) groups
 At 1.5 times of:
  All C(H,H,H) groups
2.a Secondary CH2 refined with riding coordinates:
 C2(H2A,H2B), C3(H3A,H3B), C4(H4A,H4B), C5(H5A,H5B)
2.b Aromatic/amide H refined with riding coordinates:
 N1(H1), C8(H8), C9(H9), C10(H10), C11(H11), C12(H12), C14(H14), C15(H15),
 C16(H16), C17(H17), C18(H18), C20(H20), C21(H21), C22(H22), C23(H23), C24(H24)
2.c Idealised Me refined as rotating group:
 C6(H6A,H6B,H6C)
;

loop_
_space_group_symop_operation_xyz
'x, y, z'
'-x, -y, -z'

loop_
_atom_site_label
_atom_site_type_symbol
_atom_site_fract_x
_atom_site_fract_y
_atom_site_fract_z
_atom_site_U_iso_or_equiv
_atom_site_adp_type
_atom_site_occupancy
_atom_site_site_symmetry_order
_atom_site_calc_flag
_atom_site_refinement_flags_posn
I1 I -0.16264(2) 1.17255(2) 0.45307(2) 0.03317(6) Uani 1 1 d .
Cu1 Cu 0.04119(4) 0.93183(3) 0.38485(2) 0.03442(8) Uani 1 1 d .
S1 S -0.11543(8) 0.82414(7) 0.35657(5) 0.04086(16) Uani 1 1 d .
P1 P 0.21724(7) 0.97319(6) 0.23937(4) 0.02574(12) Uani 1 1 d .
N1 N -0.0986(3) 0.6671(3) 0.53721(18) 0.0443(6) Uani 1 1 d .
H1 H -0.0142 0.6818 0.5382 0.053 Uiso 1 1 calc R
N2 N -0.2794(2) 0.6615(2) 0.47438(18) 0.0384(5) Uani 1 1 d .
C1 C -0.1668(3) 0.7144(2) 0.46019(19) 0.0320(5) Uani 1 1 d .
C2 C -0.1795(3) 0.5879(3) 0.6201(2) 0.0447(7) Uani 1 1 d .
H2A H -0.2337 0.6380 0.6829 0.054 Uiso 1 1 calc R
H2B H -0.1098 0.5008 0.6403 0.054 Uiso 1 1 calc R
C3 C -0.2887(3) 0.5668(3) 0.5693(2) 0.0444(7) Uani 1 1 d .
H3A H -0.2578 0.4726 0.5514 0.053 Uiso 1 1 calc R
H3B H -0.3930 0.5883 0.6157 0.053 Uiso 1 1 calc R
C4 C -0.3817(3) 0.6873(3) 0.4080(3) 0.0452(7) Uani 1 1 d .
H4A H -0.3657 0.7628 0.3544 0.054 Uiso 1 1 calc R
H4B H -0.4876 0.7157 0.4512 0.054 Uiso 1 1 calc R
C5 C -0.3603(4) 0.5674(3) 0.3545(3) 0.0498(7) Uani 1 1 d .
H5A H -0.4387 0.5893 0.3152 0.060 Uiso 1 1 calc R
H5B H -0.3755 0.4918 0.4082 0.060 Uiso 1 1 calc R
C6 C -0.2054(5) 0.5223(4) 0.2797(3) 0.0656(10) Uani 1 1 d .
H6A H -0.1884 0.5972 0.2272 0.098 Uiso 1 1 calc GR
H6B H -0.2001 0.4462 0.2446 0.098 Uiso 1 1 calc GR
H6C H -0.1274 0.4941 0.3188 0.098 Uiso 1 1 calc GR
C7 C 0.3494(3) 0.8176(2) 0.18602(17) 0.0291(5) Uani 1 1 d .
C8 C 0.5007(3) 0.8031(3) 0.1357(2) 0.0353(5) Uani 1 1 d .
H8 H 0.5416 0.8755 0.1308 0.042 Uiso 1 1 calc R
C9 C 0.5934(3) 0.6840(3) 0.0924(2) 0.0411(6) Uani 1 1 d .
H9 H 0.6969 0.6754 0.0576 0.049 Uiso 1 1 calc R
C10 C 0.5351(4) 0.5786(3) 0.1000(2) 0.0454(7) Uani 1 1 d .
H10 H 0.5980 0.4972 0.0702 0.054 Uiso 1 1 calc R
C11 C 0.3859(4) 0.5914(3) 0.1508(2) 0.0488(7) Uani 1 1 d .
H11 H 0.3461 0.5183 0.1562 0.059 Uiso 1 1 calc R
C12 C 0.2925(3) 0.7092(3) 0.1944(2) 0.0397(6) Uani 1 1 d .
H12 H 0.1896 0.7163 0.2300 0.048 Uiso 1 1 calc R
C13 C 0.1442(3) 1.0648(2) 0.12723(18) 0.0318(5) Uani 1 1 d .
C14 C 0.0303(4) 1.1833(4) 0.1426(2) 0.0634(10) Uani 1 1 d .
H14 H -0.0093 1.2151 0.2103 0.076 Uiso 1 1 calc R
C15 C -0.0277(5) 1.2575(4) 0.0594(3) 0.0819(14) Uani 1 1 d .
H15 H -0.1055 1.3406 0.0706 0.098 Uiso 1 1 calc R
C16 C 0.0252(4) 1.2127(4) -0.0375(3) 0.0611(9) Uani 1 1 d .
H16 H -0.0169 1.2631 -0.0934 0.073 Uiso 1 1 calc R
C17 C 0.1383(4) 1.0957(3) -0.0539(2) 0.0520(8) Uani 1 1 d .
H17 H 0.1772 1.0646 -0.1218 0.062 Uiso 1 1 calc R
C18 C 0.1972(4) 1.0216(3) 0.0275(2) 0.0424(6) Uani 1 1 d .
H18 H 0.2759 0.9392 0.0151 0.051 Uiso 1 1 calc R
C19 C 0.3456(3) 1.0638(2) 0.24668(18) 0.0286(5) Uani 1 1 d .
C20 C 0.3942(3) 1.0437(3) 0.3379(2) 0.0387(6) Uani 1 1 d .
H20 H 0.3514 0.9915 0.3973 0.046 Uiso 1 1 calc R
C21 C 0.5032(4) 1.0981(3) 0.3433(2) 0.0482(7) Uani 1 1 d .
H21 H 0.5365 1.0820 0.4057 0.058 Uiso 1 1 calc R
C22 C 0.5644(3) 1.1764(3) 0.2577(3) 0.0475(7) Uani 1 1 d .
H22 H 0.6407 1.2132 0.2608 0.057 Uiso 1 1 calc R
C23 C 0.5145(4) 1.2003(3) 0.1689(2) 0.0475(7) Uani 1 1 d .
H23 H 0.5545 1.2559 0.1108 0.057 Uiso 1 1 calc R
C24 C 0.4071(3) 1.1449(3) 0.1627(2) 0.0392(6) Uani 1 1 d .
H24 H 0.3742 1.1621 0.1001 0.047 Uiso 1 1 calc R

loop_
_atom_site_aniso_label
_atom_site_aniso_U_11
_atom_site_aniso_U_22
_atom_site_aniso_U_33
_atom_site_aniso_U_23
_atom_site_aniso_U_13
_atom_site_aniso_U_12
I1 0.03203(9) 0.03304(9) 0.03307(10) 0.00003(6) -0.00792(6) -0.00964(7)
Cu1 0.03314(16) 0.04030(17) 0.02975(16) 0.00130(12) -0.00221(12) -0.01821(14)
S1 0.0448(4) 0.0465(4) 0.0397(4) 0.0045(3) -0.0122(3) -0.0275(3)
P1 0.0263(3) 0.0272(3) 0.0227(3) 0.0001(2) -0.0031(2) -0.0104(2)
N1 0.0492(14) 0.0557(14) 0.0401(13) 0.0067(10) -0.0144(10) -0.0342(12)
N2 0.0338(11) 0.0391(11) 0.0448(13) -0.0010(9) -0.0057(9) -0.0194(10)
C1 0.0256(11) 0.0312(11) 0.0377(13) -0.0091(9) 0.0003(9) -0.0107(10)
C2 0.0491(16) 0.0463(15) 0.0405(15) 0.0018(12) -0.0048(12) -0.0251(14)
C3 0.0457(15) 0.0430(15) 0.0462(16) -0.0018(12) -0.0014(12) -0.0257(13)
C4 0.0299(13) 0.0438(15) 0.0637(19) -0.0005(13) -0.0151(12) -0.0127(12)
C5 0.0567(18) 0.0481(16) 0.0591(19) 0.0047(14) -0.0295(15) -0.0261(15)
C6 0.077(3) 0.058(2) 0.063(2) -0.0075(16) -0.0300(19) -0.0090(19)
C7 0.0328(11) 0.0276(11) 0.0257(11) -0.0014(8) -0.0062(9) -0.0089(9)
C8 0.0345(12) 0.0340(12) 0.0350(13) -0.0019(10) -0.0047(10) -0.0113(11)
C9 0.0348(13) 0.0432(14) 0.0343(13) -0.0052(11) -0.0028(10) -0.0015(12)
C10 0.0529(17) 0.0374(14) 0.0400(15) -0.0113(11) -0.0089(12) -0.0041(13)
C11 0.0618(19) 0.0357(14) 0.0530(17) -0.0103(12) -0.0117(14) -0.0191(14)
C12 0.0408(14) 0.0373(13) 0.0426(15) -0.0083(11) -0.0029(11) -0.0178(12)
C13 0.0298(11) 0.0378(12) 0.0265(11) 0.0031(9) -0.0063(9) -0.0122(10)
C14 0.060(2) 0.065(2) 0.0354(16) -0.0039(14) -0.0084(14) 0.0173(17)
C15 0.073(3) 0.080(3) 0.054(2) 0.0063(19) -0.0190(19) 0.025(2)
C16 0.060(2) 0.083(3) 0.0430(18) 0.0183(16) -0.0291(15) -0.0226(19)
C17 0.063(2) 0.071(2) 0.0297(14) 0.0014(13) -0.0181(13) -0.0268(18)
C18 0.0518(17) 0.0445(15) 0.0325(13) -0.0029(11) -0.0134(12) -0.0144(13)
C19 0.0280(11) 0.0264(10) 0.0296(11) -0.0022(8) -0.0020(9) -0.0106(9)
C20 0.0413(14) 0.0398(14) 0.0375(14) 0.0034(11) -0.0126(11) -0.0166(12)
C21 0.0501(17) 0.0495(16) 0.0535(18) 0.0001(13) -0.0231(14) -0.0192(14)
C22 0.0386(14) 0.0456(15) 0.066(2) -0.0138(14) -0.0092(13) -0.0211(13)
C23 0.0532(17) 0.0429(15) 0.0471(16) -0.0066(12) 0.0059(13) -0.0305(14)
C24 0.0487(15) 0.0375(13) 0.0333(13) -0.0003(10) -0.0025(11) -0.0236(12)

loop_
_atom_type_symbol
_atom_type_description
_atom_type_scat_dispersion_real
_atom_type_scat_dispersion_imag
_atom_type_scat_source
C C 0.0033 0.0016 'International Tables Vol C Tables 4.2.6.8 and 6.1.1.4'
H H 0.0000 0.0000 'International Tables Vol C Tables 4.2.6.8 and 6.1.1.4'
Cu Cu 0.3201 1.2651 'International Tables Vol C Tables 4.2.6.8 and 6.1.1.4'
I I -0.4742 1.8119 'International Tables Vol C Tables 4.2.6.8 and 6.1.1.4'
N N 0.0061 0.0033 'International Tables Vol C Tables 4.2.6.8 and 6.1.1.4'
P P 0.1023 0.0942 'International Tables Vol C Tables 4.2.6.8 and 6.1.1.4'
S S 0.1246 0.1234 'International Tables Vol C Tables 4.2.6.8 and 6.1.1.4'

loop_
_geom_angle_atom_site_label_1
_geom_angle_atom_site_label_2
_geom_angle_atom_site_label_3
_geom_angle
_geom_angle_site_symmetry_1
_geom_angle_site_symmetry_3
Cu1 I1 Cu1 77.821(14) 2_576 .
I1 Cu1 I1 102.179(14) 2_576 .
S1 Cu1 I1 116.16(2) . 2_576
S1 Cu1 I1 101.97(2) . .
P1 Cu1 I1 109.87(2) . .
P1 Cu1 I1 111.43(2) . 2_576
P1 Cu1 S1 113.92(3) . .
C1 S1 Cu1 112.67(10) . .
C7 P1 Cu1 112.01(7) . .
C7 P1 C13 102.44(11) . .
C13 P1 Cu1 115.63(8) . .
C19 P1 Cu1 119.66(8) . .
C19 P1 C7 102.07(11) . .
C19 P1 C13 102.83(11) . .
C1 N1 H1 124.0 . .
C1 N1 C2 112.0(2) . .
C2 N1 H1 124.0 . .
C1 N2 C3 110.8(2) . .
C1 N2 C4 127.3(2) . .
C4 N2 C3 122.0(2) . .
N1 C1 S1 125.14(19) . .
N1 C1 N2 109.9(2) . .
N2 C1 S1 124.9(2) . .
N1 C2 H2A 111.3 . .
N1 C2 H2B 111.3 . .
N1 C2 C3 102.2(2) . .
H2A C2 H2B 109.2 . .
C3 C2 H2A 111.3 . .
C3 C2 H2B 111.3 . .
N2 C3 C2 103.3(2) . .
N2 C3 H3A 111.1 . .
N2 C3 H3B 111.1 . .
C2 C3 H3A 111.1 . .
C2 C3 H3B 111.1 . .
H3A C3 H3B 109.1 . .
N2 C4 H4A 109.0 . .
N2 C4 H4B 109.0 . .
N2 C4 C5 112.9(2) . .
H4A C4 H4B 107.8 . .
C5 C4 H4A 109.0 . .
C5 C4 H4B 109.0 . .
C4 C5 H5A 108.9 . .
C4 C5 H5B 108.9 . .
C4 C5 C6 113.3(3) . .
H5A C5 H5B 107.7 . .
C6 C5 H5A 108.9 . .
C6 C5 H5B 108.9 . .
C5 C6 H6A 109.5 . .
C5 C6 H6B 109.5 . .
C5 C6 H6C 109.5 . .
H6A C6 H6B 109.5 . .
H6A C6 H6C 109.5 . .
H6B C6 H6C 109.5 . .
C8 C7 P1 123.70(19) . .
C8 C7 C12 118.7(2) . .
C12 C7 P1 117.60(19) . .
C7 C8 H8 119.6 . .
C7 C8 C9 120.8(2) . .
C9 C8 H8 119.6 . .
C8 C9 H9 120.1 . .
C10 C9 C8 119.9(3) . .
C10 C9 H9 120.1 . .
C9 C10 H10 120.1 . .
C11 C10 C9 119.7(3) . .
C11 C10 H10 120.1 . .
C10 C11 H11 119.5 . .
C10 C11 C12 121.0(3) . .
C12 C11 H11 119.5 . .
C7 C12 H12 120.0 . .
C11 C12 C7 119.9(3) . .
C11 C12 H12 120.0 . .
C14 C13 P1 118.0(2) . .
C14 C13 C18 117.9(2) . .
C18 C13 P1 124.1(2) . .
C13 C14 H14 119.9 . .
C13 C14 C15 120.1(3) . .
C15 C14 H14 119.9 . .
C14 C15 H15 119.5 . .
C16 C15 C14 121.0(3) . .
C16 C15 H15 119.5 . .
C15 C16 H16 120.3 . .
C17 C16 C15 119.4(3) . .
C17 C16 H16 120.3 . .
C16 C17 H17 119.9 . .
C16 C17 C18 120.2(3) . .
C18 C17 H17 119.9 . .
C13 C18 H18 119.3 . .
C17 C18 C13 121.3(3) . .
C17 C18 H18 119.3 . .
C20 C19 P1 118.83(17) . .
C24 C19 P1 123.3(2) . .
C24 C19 C20 117.7(2) . .
C19 C20 H20 119.5 . .
C21 C20 C19 121.1(2) . .
C21 C20 H20 119.5 . .
C20 C21 H21 120.0 . .
C20 C21 C22 119.9(3) . .
C22 C21 H21 120.0 . .
C21 C22 H22 120.2 . .
C23 C22 C21 119.6(3) . .
C23 C22 H22 120.2 . .
C22 C23 H23 119.7 . .
C22 C23 C24 120.6(2) . .
C24 C23 H23 119.7 . .
C19 C24 H24 119.5 . .
C23 C24 C19 121.0(3) . .
C23 C24 H24 119.5 . .

loop_
_geom_bond_atom_site_label_1
_geom_bond_atom_site_label_2
_geom_bond_distance
_geom_bond_site_symmetry_2
I1 Cu1 2.6642(4) 2_576
I1 Cu1 2.7632(5) .
Cu1 I1 2.6642(4) 2_576
Cu1 S1 2.3070(8) .
Cu1 P1 2.2567(7) .
S1 C1 1.701(2) .
P1 C7 1.827(2) .
P1 C13 1.828(2) .
P1 C19 1.825(2) .
N1 H1 0.8800 .
N1 C1 1.322(3) .
N1 C2 1.455(3) .
N2 C1 1.327(3) .
N2 C3 1.467(3) .
N2 C4 1.447(4) .
C2 H2A 0.9900 .
C2 H2B 0.9900 .
C2 C3 1.501(4) .
C3 H3A 0.9900 .
C3 H3B 0.9900 .
C4 H4A 0.9900 .
C4 H4B 0.9900 .
C4 C5 1.490(4) .
C5 H5A 0.9900 .
C5 H5B 0.9900 .
C5 C6 1.511(5) .
C6 H6A 0.9800 .
C6 H6B 0.9800 .
C6 H6C 0.9800 .
C7 C8 1.384(3) .
C7 C12 1.393(3) .
C8 H8 0.9500 .
C8 C9 1.390(4) .
C9 H9 0.9500 .
C9 C10 1.374(4) .
C10 H10 0.9500 .
C10 C11 1.371(4) .
C11 H11 0.9500 .
C11 C12 1.382(4) .
C12 H12 0.9500 .
C13 C14 1.366(4) .
C13 C18 1.385(4) .
C14 H14 0.9500 .
C14 C15 1.391(5) .
C15 H15 0.9500 .
C15 C16 1.357(6) .
C16 H16 0.9500 .
C16 C17 1.354(5) .
C17 H17 0.9500 .
C17 C18 1.374(4) .
C18 H18 0.9500 .
C19 C20 1.392(4) .
C19 C24 1.391(3) .
C20 H20 0.9500 .
C20 C21 1.376(4) .
C21 H21 0.9500 .
C21 C22 1.386(4) .
C22 H22 0.9500 .
C22 C23 1.365(4) .
C23 H23 0.9500 .
C23 C24 1.372(4) .
C24 H24 0.9500 .

loop_
_geom_torsion_atom_site_label_1
_geom_torsion_atom_site_label_2
_geom_torsion_atom_site_label_3
_geom_torsion_atom_site_label_4
_geom_torsion
Cu1 S1 C1 N1 -16.5(3)
Cu1 S1 C1 N2 165.0(2)
Cu1 P1 C7 C8 -146.95(19)
Cu1 P1 C7 C12 34.8(2)
Cu1 P1 C13 C14 52.3(3)
Cu1 P1 C13 C18 -127.7(2)
Cu1 P1 C19 C20 34.6(2)
Cu1 P1 C19 C24 -150.36(19)
P1 C7 C8 C9 -176.84(19)
P1 C7 C12 C11 176.9(2)
P1 C13 C14 C15 179.2(3)
P1 C13 C18 C17 -179.5(2)
P1 C19 C20 C21 173.0(2)
P1 C19 C24 C23 -173.6(2)
N1 C2 C3 N2 -12.4(3)
N2 C4 C5 C6 -63.2(3)
C1 N1 C2 C3 13.0(3)
C1 N2 C3 C2 8.9(3)
C1 N2 C4 C5 112.6(3)
C2 N1 C1 S1 173.3(2)
C2 N1 C1 N2 -8.0(3)
C3 N2 C1 S1 177.7(2)
C3 N2 C1 N1 -1.0(3)
C3 N2 C4 C5 -66.5(4)
C4 N2 C1 S1 -1.5(4)
C4 N2 C1 N1 179.8(3)
C4 N2 C3 C2 -171.9(2)
C7 P1 C13 C14 174.4(3)
C7 P1 C13 C18 -5.6(2)
C7 P1 C19 C20 -89.6(2)
C7 P1 C19 C24 85.4(2)
C7 C8 C9 C10 -0.5(4)
C8 C7 C12 C11 -1.4(4)
C8 C9 C10 C11 -0.3(4)
C9 C10 C11 C12 0.2(5)
C10 C11 C12 C7 0.7(4)
C12 C7 C8 C9 1.4(4)
C13 P1 C7 C8 88.5(2)
C13 P1 C7 C12 -89.7(2)
C13 P1 C19 C20 164.4(2)
C13 P1 C19 C24 -20.6(2)
C13 C14 C15 C16 1.3(7)
C14 C13 C18 C17 0.5(4)
C14 C15 C16 C17 -1.4(7)
C15 C16 C17 C18 1.2(6)
C16 C17 C18 C13 -0.7(5)
C18 C13 C14 C15 -0.7(5)
C19 P1 C7 C8 -17.7(2)
C19 P1 C7 C12 164.1(2)
C19 P1 C13 C14 -80.0(3)
C19 P1 C13 C18 100.0(2)
C19 C20 C21 C22 1.1(5)
C20 C19 C24 C23 1.5(4)
C20 C21 C22 C23 0.8(5)
C21 C22 C23 C24 -1.7(5)
C22 C23 C24 C19 0.5(5)
C24 C19 C20 C21 -2.3(4)
